data_4122016
loop_
_publ_author_name
'Hackenberg, Jason D.'
'Kundu, Sabuj'
'Emge, Thomas J.'
'Krogh-Jespersen, Karsten'
'Goldman, Alan S.'

_publ_section_title
;
 Acid-Catalyzed Oxidative Addition of a C-H Bond to a Square Planar d(8)
 Iridium Complex.
;
_journal_issue 25
_journal_name_full 'Journal of the American Chemical Society'
_journal_page_first 8891
_journal_page_last 8894
_journal_paper_doi 10.1021/ja503953v
_journal_volume 136
_journal_year 2014
_chemical_formula_moiety 'C25 H44 Ir O P2, C32 H12 B F24'
_chemical_formula_sum 'C57 H56 B F24 Ir O P2'
_chemical_formula_weight 1477.97
_chemical_name_systematic
; 
 ? 
;
_space_group_IT_number 14
_symmetry_cell_setting monoclinic
_symmetry_space_group_name_Hall '-P 2ybc'
_symmetry_space_group_name_H-M 'P 1 21/c 1'
_atom_sites_solution_hydrogens geom
_atom_sites_solution_primary direct
_atom_sites_solution_secondary difmap
_audit_creation_method SHELXL-97
_cell_angle_alpha 90.00
_cell_angle_beta 96.220(1)
_cell_angle_gamma 90.00
_cell_formula_units_Z 4
_cell_length_a 12.5713(6)
_cell_length_b 12.3816(6)
_cell_length_c 38.9538(18)
_cell_measurement_reflns_used 8754
_cell_measurement_temperature 100(2)
_cell_measurement_theta_max 31.60
_cell_measurement_theta_min 2.41
_cell_volume 6027.6(5)
_computing_cell_refinement 'Bruker SAINT'
_computing_data_collection 'Bruker SMART'
_computing_data_reduction 'Bruker SAINT'
_computing_molecular_graphics 'Bruker SHELXTL'
_computing_publication_material 'Bruker SHELXTL'
_computing_structure_refinement 'SHELXL-97 (Sheldrick, 2008)'
_computing_structure_solution 'SHELXS-97 (Sheldrick, 2008)'
_diffrn_ambient_temperature 100(2)
_diffrn_measured_fraction_theta_full 0.996
_diffrn_measured_fraction_theta_max 0.996
_diffrn_measurement_device_type 'Bruker APEX SMART CCD'
_diffrn_measurement_method '\f and \w scans'
_diffrn_radiation_monochromator graphite
_diffrn_radiation_source 'fine-focus sealed tube'
_diffrn_radiation_type MoK\a
_diffrn_radiation_wavelength 0.71073
_diffrn_reflns_av_R_equivalents 0.0263
_diffrn_reflns_av_sigmaI/netI 0.0264
_diffrn_reflns_limit_h_max 18
_diffrn_reflns_limit_h_min -18
_diffrn_reflns_limit_k_max 18
_diffrn_reflns_limit_k_min -18
_diffrn_reflns_limit_l_max 55
_diffrn_reflns_limit_l_min -57
_diffrn_reflns_number 75452
_diffrn_reflns_theta_full 31.62
_diffrn_reflns_theta_max 31.62
_diffrn_reflns_theta_min 1.73
_exptl_absorpt_coefficient_mu 2.381
_exptl_absorpt_correction_T_max 0.8902
_exptl_absorpt_correction_T_min 0.6347
_exptl_absorpt_correction_type multi-scan
_exptl_absorpt_process_details 'Bruker SAINT (SADABS)'
_exptl_crystal_colour yellow
_exptl_crystal_density_diffrn 1.629
_exptl_crystal_density_method 'not measured'
_exptl_crystal_description lathe
_exptl_crystal_F_000 2936
_exptl_crystal_size_max 0.21
_exptl_crystal_size_mid 0.12
_exptl_crystal_size_min 0.05
_refine_diff_density_max 2.344
_refine_diff_density_min -1.267
_refine_diff_density_rms 0.099
_refine_ls_extinction_method none
_refine_ls_goodness_of_fit_ref 1.004
_refine_ls_hydrogen_treatment mixed
_refine_ls_matrix_type full
_refine_ls_number_parameters 819
_refine_ls_number_reflns 20196
_refine_ls_number_restraints 173
_refine_ls_restrained_S_all 1.020
_refine_ls_R_factor_all 0.0395
_refine_ls_R_factor_gt 0.0336
_refine_ls_shift/su_max 0.003
_refine_ls_shift/su_mean 0.000
_refine_ls_structure_factor_coef Fsqd
_refine_ls_weighting_details 'calc w=1/[\s^2^(Fo^2^)+(0.0360P)^2^+9.6000P] where P=(Fo^2^+2Fc^2^)/3'
_refine_ls_weighting_scheme calc
_refine_ls_wR_factor_gt 0.0754
_refine_ls_wR_factor_ref 0.0781
_reflns_number_gt 18045
_reflns_number_total 20196
_reflns_threshold_expression >2sigma(I)
_cod_data_source_file ja503953v_si_011.cif
_cod_data_source_block jh-xr1a
_cod_depositor_comments
;
The following automatic conversions were performed:

'_symmetry_cell_setting' value 'Monoclinic' changed to 'monoclinic'
according to
/usr/data/users/saulius/crontab/automatic-downloads/rss-feeds/ACS/lib/dictionaries/cif_core.dic
dictionary named 'cif_core.dic' version 2.4.2 from 2011-04-26.

Automatic conversion script
Id: cif_fix_values 2281 2013-09-26 08:29:07Z andrius 

 Adding full bibliography for 4122015--4122017.cif.
;
_cod_original_sg_symbol_H-M P2(1)/c
_cod_database_code 4122016

loop_
_symmetry_equiv_pos_as_xyz
'x, y, z'
'-x, y+1/2, -z+1/2'
'-x, -y, -z'
'x, -y-1/2, z-1/2'

loop_
_atom_site_label
_atom_site_type_symbol
_atom_site_fract_x
_atom_site_fract_y
_atom_site_fract_z
_atom_site_U_iso_or_equiv
_atom_site_adp_type
_atom_site_occupancy
_atom_site_symmetry_multiplicity
_atom_site_calc_flag
_atom_site_refinement_flags
Ir1 Ir 0.707921(7) 0.721905(7) 0.379980(2) 0.01706(3) Uani 1 1 d D
H1 H 0.611(4) 0.781(5) 0.3580(17) 0.15(3) Uiso 1 1 d D
P1 P 0.77223(5) 0.66867(5) 0.328635(16) 0.02276(12) Uani 1 1 d .
P2 P 0.67971(5) 0.81128(5) 0.431026(14) 0.01754(10) Uani 1 1 d .
C1 C 0.80258(17) 0.85607(18) 0.37355(6) 0.0179(4) Uani 1 1 d .
C2 C 0.84675(18) 0.87428(19) 0.34224(6) 0.0208(4) Uani 1 1 d .
C3 C 0.9065(2) 0.9671(2) 0.33755(7) 0.0289(5) Uani 1 1 d .
H3 H 0.9368 0.9776 0.3165 0.035 Uiso 1 1 calc R
C4 C 0.9218(2) 1.0438(2) 0.36342(7) 0.0312(6) Uani 1 1 d .
H4 H 0.9607 1.1078 0.3598 0.037 Uiso 1 1 calc R
C5 C 0.8806(2) 1.0276(2) 0.39458(7) 0.0260(5) Uani 1 1 d .
H5 H 0.8921 1.0801 0.4124 0.031 Uiso 1 1 calc R
C6 C 0.82227(17) 0.93440(19) 0.39986(6) 0.0199(4) Uani 1 1 d .
C7 C 0.8259(2) 0.7947(2) 0.31304(6) 0.0263(5) Uani 1 1 d .
H7A H 0.8934 0.7797 0.3030 0.032 Uiso 1 1 calc R
H7B H 0.7742 0.8259 0.2947 0.032 Uiso 1 1 calc R
C8 C 0.7832(2) 0.9164(2) 0.43464(6) 0.0264(5) Uani 1 1 d .
H8A H 0.7534 0.9844 0.4429 0.032 Uiso 1 1 calc R
H8B H 0.8436 0.8939 0.4515 0.032 Uiso 1 1 calc R
C9 C 0.6748(3) 0.6209(3) 0.29214(7) 0.0371(7) Uani 1 1 d .
C10 C 0.6413(3) 0.5026(3) 0.29732(9) 0.0499(9) Uani 1 1 d .
H10A H 0.6239 0.4928 0.3210 0.075 Uiso 1 1 calc R
H10B H 0.7004 0.4544 0.2931 0.075 Uiso 1 1 calc R
H10C H 0.5784 0.4855 0.2811 0.075 Uiso 1 1 calc R
C11 C 0.7204(4) 0.6303(3) 0.25695(8) 0.0565(11) Uani 1 1 d .
H11A H 0.6661 0.6072 0.2385 0.085 Uiso 1 1 calc R
H11B H 0.7838 0.5842 0.2570 0.085 Uiso 1 1 calc R
H11C H 0.7403 0.7055 0.2531 0.085 Uiso 1 1 calc R
C12 C 0.5768(3) 0.6928(3) 0.29175(9) 0.0488(9) Uani 1 1 d .
H12A H 0.5270 0.6765 0.2713 0.073 Uiso 1 1 calc R
H12B H 0.5986 0.7687 0.2911 0.073 Uiso 1 1 calc R
H12C H 0.5416 0.6797 0.3126 0.073 Uiso 1 1 calc R
C13 C 0.8898(3) 0.5770(3) 0.33964(9) 0.0403(7) Uani 1 1 d .
C14 C 0.8565(3) 0.4747(3) 0.35782(10) 0.0477(8) Uani 1 1 d .
H14A H 0.8050 0.4339 0.3422 0.072 Uiso 1 1 calc R
H14B H 0.8234 0.4947 0.3786 0.072 Uiso 1 1 calc R
H14C H 0.9198 0.4299 0.3644 0.072 Uiso 1 1 calc R
C15 C 0.9452(5) 0.5439(4) 0.30801(14) 0.0863(19) Uani 1 1 d .
H15A H 1.0078 0.4993 0.3154 0.129 Uiso 1 1 calc R
H15B H 0.9680 0.6088 0.2964 0.129 Uiso 1 1 calc R
H15C H 0.8951 0.5026 0.2920 0.129 Uiso 1 1 calc R
C16 C 0.9697(3) 0.6389(3) 0.36509(14) 0.0642(12) Uani 1 1 d .
H16A H 1.0318 0.5929 0.3720 0.096 Uiso 1 1 calc R
H16B H 0.9351 0.6590 0.3855 0.096 Uiso 1 1 calc R
H16C H 0.9932 0.7043 0.3539 0.096 Uiso 1 1 calc R
C17 C 0.54940(19) 0.88417(19) 0.42843(6) 0.0228(4) Uani 1 1 d .
C18 C 0.4566(2) 0.8052(2) 0.42091(9) 0.0363(6) Uani 1 1 d .
H18A H 0.3890 0.8453 0.4179 0.054 Uiso 1 1 calc R
H18B H 0.4556 0.7548 0.4403 0.054 Uiso 1 1 calc R
H18C H 0.4655 0.7648 0.3998 0.054 Uiso 1 1 calc R
C19 C 0.5345(3) 0.9477(3) 0.46126(8) 0.0393(7) Uani 1 1 d .
H19A H 0.5976 0.9928 0.4676 0.059 Uiso 1 1 calc R
H19B H 0.5253 0.8972 0.4801 0.059 Uiso 1 1 calc R
H19C H 0.4709 0.9937 0.4571 0.059 Uiso 1 1 calc R
C20 C 0.5485(3) 0.9632(3) 0.39815(8) 0.0380(6) Uani 1 1 d .
H20A H 0.5540 0.9229 0.3768 0.057 Uiso 1 1 calc R
H20B H 0.6094 1.0128 0.4023 0.057 Uiso 1 1 calc R
H20C H 0.4817 1.0046 0.3960 0.057 Uiso 1 1 calc R
C21 C 0.7108(2) 0.7266(2) 0.47046(6) 0.0241(4) Uani 1 1 d .
C22 C 0.6207(2) 0.6458(2) 0.47519(7) 0.0312(5) Uani 1 1 d .
H22A H 0.6428 0.5982 0.4948 0.047 Uiso 1 1 calc R
H22B H 0.6058 0.6024 0.4542 0.047 Uiso 1 1 calc R
H22C H 0.5560 0.6853 0.4796 0.047 Uiso 1 1 calc R
C23 C 0.7339(3) 0.7934(2) 0.50349(7) 0.0340(6) Uani 1 1 d .
H23A H 0.6695 0.8335 0.5078 0.051 Uiso 1 1 calc R
H23B H 0.7922 0.8442 0.5008 0.051 Uiso 1 1 calc R
H23C H 0.7549 0.7452 0.5230 0.051 Uiso 1 1 calc R
C24 C 0.8119(3) 0.6620(3) 0.46419(9) 0.0415(7) Uani 1 1 d .
H24A H 0.8335 0.6163 0.4843 0.062 Uiso 1 1 calc R
H24B H 0.8700 0.7121 0.4606 0.062 Uiso 1 1 calc R
H24C H 0.7965 0.6165 0.4437 0.062 Uiso 1 1 calc R
C25 C 0.6143(2) 0.6009(2) 0.38439(6) 0.0271(5) Uani 1 1 d .
O1 O 0.5564(2) 0.53140(18) 0.38615(6) 0.0445(6) Uani 1 1 d .
B1 B 0.2669(2) 0.2397(2) 0.37569(6) 0.0179(4) Uani 1 1 d .
C26 C 0.39802(17) 0.24356(18) 0.38081(6) 0.0178(4) Uani 1 1 d .
C27 C 0.45721(18) 0.22275(18) 0.35294(6) 0.0193(4) Uani 1 1 d .
H27 H 0.4199 0.2112 0.3307 0.023 Uiso 1 1 calc R
C28 C 0.56872(18) 0.21840(19) 0.35675(6) 0.0204(4) Uani 1 1 d .
C29 C 0.62633(18) 0.23530(19) 0.38881(6) 0.0204(4) Uani 1 1 d .
H29 H 0.7023 0.2341 0.3915 0.025 Uiso 1 1 calc R
C30 C 0.56910(18) 0.25399(19) 0.41680(6) 0.0196(4) Uani 1 1 d .
C31 C 0.45776(17) 0.25740(19) 0.41289(6) 0.0186(4) Uani 1 1 d .
H31 H 0.4213 0.2695 0.4327 0.022 Uiso 1 1 calc R
C32 C 0.6263(2) 0.1898(2) 0.32637(7) 0.0283(5) Uani 1 1 d .
C33 C 0.62994(19) 0.2733(2) 0.45158(7) 0.0267(5) Uani 1 1 d .
C34 C 0.21120(17) 0.31873(18) 0.40244(5) 0.0169(4) Uani 1 1 d .
C35 C 0.25881(17) 0.41601(18) 0.41474(6) 0.0193(4) Uani 1 1 d .
H35 H 0.3274 0.4345 0.4084 0.023 Uiso 1 1 calc R
C36 C 0.20874(18) 0.48621(18) 0.43589(6) 0.0195(4) Uani 1 1 d .
C37 C 0.10889(18) 0.46268(18) 0.44603(6) 0.0207(4) Uani 1 1 d .
H37 H 0.0754 0.5098 0.4608 0.025 Uiso 1 1 calc R
C38 C 0.05968(17) 0.36759(18) 0.43379(6) 0.0193(4) Uani 1 1 d .
C39 C 0.10841(17) 0.29896(18) 0.41219(6) 0.0180(4) Uani 1 1 d .
H39 H 0.0711 0.2362 0.4036 0.022 Uiso 1 1 calc R
C40 C 0.2631(2) 0.5897(2) 0.44698(7) 0.0263(5) Uani 1 1 d .
C41 C -0.0458(2) 0.3354(2) 0.44539(7) 0.0277(5) Uani 1 1 d .
C42 C 0.23515(17) 0.11237(19) 0.38014(6) 0.0185(4) Uani 1 1 d .
C43 C 0.20259(18) 0.06832(19) 0.41048(6) 0.0200(4) Uani 1 1 d .
H43 H 0.1992 0.1140 0.4299 0.024 Uiso 1 1 calc R
C44 C 0.17511(18) -0.03993(19) 0.41313(6) 0.0221(4) Uani 1 1 d .
C45 C 0.18245(19) -0.1110(2) 0.38604(7) 0.0253(5) Uani 1 1 d .
H45 H 0.1627 -0.1847 0.3877 0.030 Uiso 1 1 calc R
C46 C 0.2197(2) -0.0705(2) 0.35628(6) 0.0247(5) Uani 1 1 d .
C47 C 0.24429(18) 0.0380(2) 0.35338(6) 0.0221(4) Uani 1 1 d .
H47 H 0.2682 0.0630 0.3325 0.027 Uiso 1 1 calc R
C48 C 0.1389(2) -0.0801(2) 0.44632(7) 0.0303(5) Uani 1 1 d .
C49 C 0.2380(3) -0.1463(3) 0.32740(8) 0.0389(7) Uani 1 1 d .
C50 C 0.22039(18) 0.28626(19) 0.33750(6) 0.0198(4) Uani 1 1 d .
C51 C 0.12614(18) 0.2468(2) 0.31955(6) 0.0218(4) Uani 1 1 d .
H51 H 0.0914 0.1869 0.3287 0.026 Uiso 1 1 calc R
C52 C 0.08142(18) 0.2924(2) 0.28866(6) 0.0238(5) Uani 1 1 d .
C53 C 0.12983(19) 0.3792(2) 0.27414(6) 0.0248(5) Uani 1 1 d .
H53 H 0.0994 0.4103 0.2530 0.030 Uiso 1 1 calc R
C54 C 0.22423(19) 0.4194(2) 0.29130(6) 0.0236(4) Uani 1 1 d U
C55 C 0.26791(19) 0.37441(19) 0.32249(6) 0.0218(4) Uani 1 1 d .
H55 H 0.3318 0.4044 0.3339 0.026 Uiso 1 1 calc R
C56 C -0.0206(2) 0.2452(3) 0.27171(7) 0.0329(6) Uani 1 1 d .
C57 C 0.2819(2) 0.5097(2) 0.27561(8) 0.0346(6) Uani 1 1 d U
F1 F 0.6320(2) 0.08356(17) 0.32209(6) 0.0594(6) Uani 1 1 d .
F2 F 0.57916(17) 0.2304(2) 0.29689(5) 0.0549(6) Uani 1 1 d .
F3 F 0.72660(14) 0.22553(18) 0.32921(5) 0.0471(5) Uani 1 1 d .
F4 F 0.71695(13) 0.21115(16) 0.45713(4) 0.0368(4) Uani 1 1 d .
F5 F 0.66498(19) 0.37445(16) 0.45517(6) 0.0558(6) Uani 1 1 d .
F6 F 0.57188(14) 0.2517(2) 0.47757(4) 0.0508(6) Uani 1 1 d .
F7 F 0.25931(15) 0.66067(13) 0.42087(5) 0.0410(4) Uani 1 1 d .
F8 F 0.36739(13) 0.57507(13) 0.45780(5) 0.0342(4) Uani 1 1 d .
F9 F 0.21998(16) 0.63844(15) 0.47268(5) 0.0432(4) Uani 1 1 d .
F10 F -0.09416(17) 0.41489(19) 0.45988(8) 0.0763(9) Uani 1 1 d .
F11 F -0.03547(16) 0.2543(2) 0.46794(6) 0.0619(7) Uani 1 1 d .
F12 F -0.11376(14) 0.29827(17) 0.41949(5) 0.0432(4) Uani 1 1 d .
F13 F 0.22127(16) -0.10372(18) 0.46984(5) 0.0488(5) Uani 1 1 d .
F14 F 0.07913(16) -0.00703(15) 0.46108(5) 0.0409(4) Uani 1 1 d .
F15 F 0.07907(16) -0.16994(15) 0.44208(5) 0.0438(4) Uani 1 1 d .
F16 F 0.1765(2) -0.23306(16) 0.32623(6) 0.0561(6) Uani 1 1 d .
F17 F 0.2221(3) -0.10051(19) 0.29667(5) 0.0725(8) Uani 1 1 d .
F18 F 0.3394(2) -0.1820(3) 0.33008(8) 0.0902(11) Uani 1 1 d .
F19 F -0.10261(15) 0.2646(3) 0.28910(6) 0.0672(8) Uani 1 1 d .
F20 F -0.01422(18) 0.13613(19) 0.26950(6) 0.0585(6) Uani 1 1 d .
F21 F -0.04470(16) 0.2779(2) 0.23948(5) 0.0525(6) Uani 1 1 d .
F22A F 0.2221(3) 0.5723(3) 0.25511(13) 0.0793(11) Uani 0.790(4) 1 d PU
F23A F 0.3565(3) 0.4712(2) 0.25643(8) 0.0605(9) Uani 0.790(4) 1 d PU
F24A F 0.3397(3) 0.5709(2) 0.29886(7) 0.0578(9) Uani 0.790(4) 1 d PU
F22B F 0.3747(9) 0.5140(12) 0.2833(4) 0.066(3) Uani 0.210(4) 1 d PU
F23B F 0.2223(10) 0.6028(7) 0.2787(3) 0.053(2) Uani 0.210(4) 1 d PU
F24B F 0.2523(11) 0.5149(10) 0.2404(2) 0.058(2) Uani 0.210(4) 1 d PU

loop_
_atom_site_aniso_label
_atom_site_aniso_U_11
_atom_site_aniso_U_22
_atom_site_aniso_U_33
_atom_site_aniso_U_23
_atom_site_aniso_U_13
_atom_site_aniso_U_12
Ir1 0.01961(4) 0.01646(4) 0.01572(4) -0.00007(3) 0.00475(3) -0.00356(3)
P1 0.0289(3) 0.0214(3) 0.0195(3) -0.0027(2) 0.0096(2) -0.0033(2)
P2 0.0190(2) 0.0189(2) 0.0152(2) -0.00066(19) 0.00411(18) -0.0034(2)
C1 0.0166(9) 0.0197(9) 0.0180(9) 0.0014(8) 0.0044(7) -0.0020(7)
C2 0.0203(10) 0.0234(10) 0.0191(10) 0.0023(8) 0.0049(8) -0.0039(8)
C3 0.0276(12) 0.0334(13) 0.0266(12) 0.0045(10) 0.0069(9) -0.0116(10)
C4 0.0318(13) 0.0314(13) 0.0309(13) 0.0031(10) 0.0049(10) -0.0165(11)
C5 0.0249(11) 0.0253(11) 0.0276(12) -0.0023(9) 0.0016(9) -0.0110(9)
C6 0.0165(9) 0.0214(10) 0.0221(10) 0.0000(8) 0.0030(7) -0.0051(8)
C7 0.0316(12) 0.0275(12) 0.0214(11) 0.0001(9) 0.0107(9) -0.0074(10)
C8 0.0268(12) 0.0310(12) 0.0219(11) -0.0065(9) 0.0055(9) -0.0125(10)
C9 0.0524(18) 0.0401(15) 0.0197(11) -0.0058(11) 0.0073(11) -0.0209(14)
C10 0.074(2) 0.0446(18) 0.0324(15) -0.0110(14) 0.0103(15) -0.0296(18)
C11 0.088(3) 0.062(2) 0.0218(14) -0.0128(14) 0.0161(16) -0.035(2)
C12 0.0426(18) 0.066(2) 0.0350(16) 0.0108(15) -0.0094(13) -0.0145(16)
C13 0.0387(16) 0.0301(14) 0.0559(19) 0.0047(13) 0.0222(14) 0.0096(12)
C14 0.052(2) 0.0313(15) 0.061(2) 0.0093(15) 0.0107(17) 0.0103(14)
C15 0.109(4) 0.062(3) 0.103(4) 0.016(3) 0.079(3) 0.039(3)
C16 0.0301(17) 0.049(2) 0.110(4) 0.008(2) -0.0098(19) 0.0088(15)
C17 0.0237(11) 0.0196(10) 0.0257(11) 0.0030(9) 0.0055(8) 0.0018(8)
C18 0.0191(11) 0.0303(13) 0.0590(19) 0.0061(13) 0.0018(11) -0.0010(10)
C19 0.0380(15) 0.0397(16) 0.0416(16) -0.0089(13) 0.0107(12) 0.0110(13)
C20 0.0426(16) 0.0332(14) 0.0377(15) 0.0145(12) 0.0028(12) 0.0060(12)
C21 0.0268(11) 0.0268(11) 0.0187(10) 0.0015(9) 0.0020(8) 0.0037(9)
C22 0.0435(15) 0.0256(12) 0.0244(12) 0.0064(10) 0.0032(10) -0.0051(11)
C23 0.0480(17) 0.0354(14) 0.0176(11) -0.0005(10) -0.0007(10) -0.0039(12)
C24 0.0343(15) 0.0494(18) 0.0402(16) 0.0030(14) 0.0010(12) 0.0157(14)
C25 0.0365(13) 0.0273(12) 0.0185(10) -0.0037(9) 0.0080(9) -0.0069(10)
O1 0.0616(15) 0.0362(11) 0.0387(12) -0.0073(9) 0.0190(11) -0.0289(11)
B1 0.0158(10) 0.0222(11) 0.0157(10) -0.0005(8) 0.0020(8) -0.0018(8)
C26 0.0167(9) 0.0187(9) 0.0180(9) 0.0009(7) 0.0015(7) -0.0025(7)
C27 0.0179(9) 0.0223(10) 0.0176(9) 0.0005(8) 0.0022(7) -0.0014(8)
C28 0.0198(10) 0.0221(10) 0.0203(10) 0.0005(8) 0.0072(8) -0.0006(8)
C29 0.0145(9) 0.0222(10) 0.0251(10) 0.0010(8) 0.0041(7) -0.0024(8)
C30 0.0160(9) 0.0223(10) 0.0201(10) 0.0003(8) 0.0004(7) -0.0037(8)
C31 0.0156(9) 0.0218(10) 0.0185(9) 0.0000(8) 0.0020(7) -0.0020(8)
C32 0.0259(12) 0.0337(13) 0.0271(12) 0.0009(10) 0.0111(9) 0.0004(10)
C33 0.0169(10) 0.0357(13) 0.0267(11) -0.0034(10) -0.0012(8) -0.0023(9)
C34 0.0144(9) 0.0197(9) 0.0164(9) 0.0028(8) 0.0001(7) -0.0018(7)
C35 0.0155(9) 0.0201(10) 0.0217(10) 0.0031(8) -0.0002(7) -0.0033(8)
C36 0.0189(10) 0.0160(9) 0.0228(10) 0.0027(8) -0.0022(8) -0.0020(8)
C37 0.0204(10) 0.0186(10) 0.0228(10) -0.0007(8) 0.0012(8) 0.0020(8)
C38 0.0146(9) 0.0199(9) 0.0235(10) 0.0009(8) 0.0025(7) -0.0012(7)
C39 0.0153(9) 0.0187(9) 0.0197(9) 0.0011(7) -0.0003(7) -0.0027(7)
C40 0.0264(12) 0.0181(10) 0.0332(13) -0.0004(9) -0.0023(9) -0.0035(9)
C41 0.0190(10) 0.0289(12) 0.0365(13) -0.0039(10) 0.0087(9) -0.0023(9)
C42 0.0143(9) 0.0228(10) 0.0178(9) -0.0016(8) -0.0014(7) -0.0012(8)
C43 0.0185(10) 0.0215(10) 0.0197(10) 0.0004(8) -0.0001(7) -0.0005(8)
C44 0.0169(10) 0.0229(10) 0.0259(11) 0.0043(9) -0.0003(8) 0.0012(8)
C45 0.0214(11) 0.0213(10) 0.0318(12) 0.0016(9) -0.0037(9) -0.0018(8)
C46 0.0225(11) 0.0256(11) 0.0249(11) -0.0061(9) -0.0019(8) -0.0036(9)
C47 0.0198(10) 0.0267(11) 0.0194(10) -0.0019(8) 0.0006(8) -0.0037(8)
C48 0.0316(13) 0.0257(12) 0.0339(13) 0.0079(10) 0.0053(10) 0.0003(10)
C49 0.0470(17) 0.0326(14) 0.0365(15) -0.0129(12) 0.0009(13) -0.0069(13)
C50 0.0166(9) 0.0251(10) 0.0176(9) -0.0006(8) 0.0023(7) -0.0011(8)
C51 0.0173(10) 0.0324(12) 0.0156(9) -0.0010(8) 0.0022(7) -0.0035(8)
C52 0.0171(10) 0.0389(13) 0.0151(9) -0.0022(9) 0.0013(7) 0.0017(9)
C53 0.0223(11) 0.0352(13) 0.0175(10) 0.0031(9) 0.0047(8) 0.0079(9)
C54 0.0219(10) 0.0256(11) 0.0243(11) 0.0037(9) 0.0073(8) 0.0049(9)
C55 0.0197(10) 0.0225(10) 0.0229(10) 0.0005(8) 0.0013(8) 0.0002(8)
C56 0.0220(11) 0.0554(18) 0.0206(11) -0.0006(11) -0.0016(9) -0.0044(11)
C57 0.0340(14) 0.0317(13) 0.0384(15) 0.0131(11) 0.0053(11) 0.0001(11)
F1 0.0868(17) 0.0365(10) 0.0637(14) -0.0151(10) 0.0494(13) -0.0039(11)
F2 0.0449(11) 0.0976(18) 0.0240(8) 0.0118(10) 0.0123(8) 0.0204(11)
F3 0.0264(8) 0.0745(15) 0.0436(10) -0.0059(10) 0.0190(8) -0.0083(9)
F4 0.0235(7) 0.0564(11) 0.0288(8) 0.0042(8) -0.0041(6) 0.0080(7)
F5 0.0687(14) 0.0357(10) 0.0548(12) -0.0087(9) -0.0300(11) -0.0099(10)
F6 0.0230(8) 0.1085(18) 0.0209(8) -0.0083(9) 0.0020(6) -0.0055(10)
F7 0.0478(10) 0.0223(7) 0.0494(11) 0.0131(7) -0.0105(8) -0.0110(7)
F8 0.0253(8) 0.0254(7) 0.0489(10) -0.0002(7) -0.0097(7) -0.0077(6)
F9 0.0456(10) 0.0314(9) 0.0533(11) -0.0204(8) 0.0081(9) -0.0084(8)
F10 0.0408(11) 0.0553(13) 0.143(2) -0.0518(15) 0.0552(14) -0.0170(10)
F11 0.0325(10) 0.0893(17) 0.0659(14) 0.0465(13) 0.0153(9) -0.0043(10)
F12 0.0219(8) 0.0593(12) 0.0481(11) -0.0011(9) 0.0025(7) -0.0175(8)
F13 0.0448(11) 0.0639(13) 0.0362(10) 0.0253(9) -0.0022(8) 0.0037(10)
F14 0.0544(11) 0.0349(9) 0.0373(9) 0.0091(7) 0.0221(8) 0.0052(8)
F15 0.0499(11) 0.0314(9) 0.0526(11) 0.0087(8) 0.0167(9) -0.0105(8)
F16 0.0899(17) 0.0334(10) 0.0450(11) -0.0156(8) 0.0076(11) -0.0241(10)
F17 0.145(3) 0.0441(12) 0.0309(10) -0.0138(9) 0.0185(13) -0.0261(14)
F18 0.0579(15) 0.112(2) 0.100(2) -0.075(2) 0.0040(14) 0.0187(16)
F19 0.0213(9) 0.134(2) 0.0484(12) -0.0318(14) 0.0128(8) -0.0176(11)
F20 0.0526(12) 0.0594(14) 0.0570(13) -0.0034(11) -0.0231(10) -0.0194(11)
F21 0.0342(10) 0.0922(18) 0.0279(9) 0.0133(10) -0.0113(7) -0.0109(10)
F22A 0.0635(17) 0.073(2) 0.097(2) 0.0535(18) -0.0084(17) 0.0029(15)
F23A 0.076(2) 0.0517(16) 0.0634(18) 0.0019(13) 0.0498(16) -0.0147(14)
F24A 0.085(2) 0.0452(15) 0.0459(15) -0.0011(12) 0.0192(14) -0.0367(15)
F22B 0.047(4) 0.069(6) 0.082(5) 0.034(4) 0.002(4) -0.015(4)
F23B 0.074(5) 0.017(3) 0.074(5) 0.011(4) 0.035(4) 0.002(3)
F24B 0.090(5) 0.056(5) 0.030(4) 0.011(3) 0.016(3) -0.044(4)

loop_
_atom_type_symbol
_atom_type_description
_atom_type_scat_dispersion_real
_atom_type_scat_dispersion_imag
_atom_type_scat_source
C C 0.0033 0.0016 'International Tables Vol C Tables 4.2.6.8 and 6.1.1.4'
H H 0.0000 0.0000 'International Tables Vol C Tables 4.2.6.8 and 6.1.1.4'
B B 0.0013 0.0007 'International Tables Vol C Tables 4.2.6.8 and 6.1.1.4'
O O 0.0106 0.0060 'International Tables Vol C Tables 4.2.6.8 and 6.1.1.4'
F F 0.0171 0.0103 'International Tables Vol C Tables 4.2.6.8 and 6.1.1.4'
P P 0.1023 0.0942 'International Tables Vol C Tables 4.2.6.8 and 6.1.1.4'
Ir Ir -1.4442 7.9887 'International Tables Vol C Tables 4.2.6.8 and 6.1.1.4'

loop_
_geom_angle_atom_site_label_1
_geom_angle_atom_site_label_2
_geom_angle_atom_site_label_3
_geom_angle
C25 Ir1 C1 177.04(10)
C25 Ir1 P1 97.39(7)
C1 Ir1 P1 82.31(6)
C25 Ir1 P2 98.17(7)
C1 Ir1 P2 82.26(6)
P1 Ir1 P2 164.28(2)
C25 Ir1 H1 88(3)
C1 Ir1 H1 89(3)
P1 Ir1 H1 89(3)
P2 Ir1 H1 94(3)
C7 P1 C9 104.61(13)
C7 P1 C13 106.38(14)
C9 P1 C13 114.67(16)
C7 P1 Ir1 102.61(8)
C9 P1 Ir1 118.84(10)
C13 P1 Ir1 108.23(11)
C8 P2 C17 105.82(12)
C8 P2 C21 104.58(12)
C17 P2 C21 114.94(11)
C8 P2 Ir1 103.26(8)
C17 P2 Ir1 113.38(8)
C21 P2 Ir1 113.38(8)
C2 C1 C6 117.5(2)
C2 C1 Ir1 121.10(16)
C6 C1 Ir1 121.32(15)
C3 C2 C1 120.8(2)
C3 C2 C7 119.5(2)
C1 C2 C7 119.7(2)
C4 C3 C2 120.3(2)
C4 C3 H3 119.9
C2 C3 H3 119.9
C3 C4 C5 120.2(2)
C3 C4 H4 119.9
C5 C4 H4 119.9
C4 C5 C6 120.1(2)
C4 C5 H5 119.9
C6 C5 H5 119.9
C5 C6 C1 121.0(2)
C5 C6 C8 118.9(2)
C1 C6 C8 120.1(2)
C2 C7 P1 110.34(16)
C2 C7 H7A 109.6
P1 C7 H7A 109.6
C2 C7 H7B 109.6
P1 C7 H7B 109.6
H7A C7 H7B 108.1
C6 C8 P2 109.49(16)
C6 C8 H8A 109.8
P2 C8 H8A 109.8
C6 C8 H8B 109.8
P2 C8 H8B 109.8
H8A C8 H8B 108.2
C12 C9 C10 109.0(3)
C12 C9 C11 109.0(3)
C10 C9 C11 108.7(3)
C12 C9 P1 106.6(2)
C10 C9 P1 111.5(2)
C11 C9 P1 112.0(2)
C9 C10 H10A 109.5
C9 C10 H10B 109.5
H10A C10 H10B 109.5
C9 C10 H10C 109.5
H10A C10 H10C 109.5
H10B C10 H10C 109.5
C9 C11 H11A 109.5
C9 C11 H11B 109.5
H11A C11 H11B 109.5
C9 C11 H11C 109.5
H11A C11 H11C 109.5
H11B C11 H11C 109.5
C9 C12 H12A 109.5
C9 C12 H12B 109.5
H12A C12 H12B 109.5
C9 C12 H12C 109.5
H12A C12 H12C 109.5
H12B C12 H12C 109.5
C14 C13 C15 108.7(3)
C14 C13 C16 107.8(3)
C15 C13 C16 109.2(4)
C14 C13 P1 111.0(2)
C15 C13 P1 113.1(3)
C16 C13 P1 106.8(2)
C13 C14 H14A 109.5
C13 C14 H14B 109.5
H14A C14 H14B 109.5
C13 C14 H14C 109.5
H14A C14 H14C 109.5
H14B C14 H14C 109.5
C13 C15 H15A 109.5
C13 C15 H15B 109.5
H15A C15 H15B 109.5
C13 C15 H15C 109.5
H15A C15 H15C 109.5
H15B C15 H15C 109.5
C13 C16 H16A 109.5
C13 C16 H16B 109.5
H16A C16 H16B 109.5
C13 C16 H16C 109.5
H16A C16 H16C 109.5
H16B C16 H16C 109.5
C18 C17 C19 109.2(2)
C18 C17 C20 108.7(2)
C19 C17 C20 108.9(2)
C18 C17 P2 110.46(17)
C19 C17 P2 112.96(19)
C20 C17 P2 106.51(18)
C17 C18 H18A 109.5
C17 C18 H18B 109.5
H18A C18 H18B 109.5
C17 C18 H18C 109.5
H18A C18 H18C 109.5
H18B C18 H18C 109.5
C17 C19 H19A 109.5
C17 C19 H19B 109.5
H19A C19 H19B 109.5
C17 C19 H19C 109.5
H19A C19 H19C 109.5
H19B C19 H19C 109.5
C17 C20 H20A 109.5
C17 C20 H20B 109.5
H20A C20 H20B 109.5
C17 C20 H20C 109.5
H20A C20 H20C 109.5
H20B C20 H20C 109.5
C23 C21 C22 109.0(2)
C23 C21 C24 109.2(2)
C22 C21 C24 108.2(2)
C23 C21 P2 113.07(18)
C22 C21 P2 111.88(17)
C24 C21 P2 105.28(18)
C21 C22 H22A 109.5
C21 C22 H22B 109.5
H22A C22 H22B 109.5
C21 C22 H22C 109.5
H22A C22 H22C 109.5
H22B C22 H22C 109.5
C21 C23 H23A 109.5
C21 C23 H23B 109.5
H23A C23 H23B 109.5
C21 C23 H23C 109.5
H23A C23 H23C 109.5
H23B C23 H23C 109.5
C21 C24 H24A 109.5
C21 C24 H24B 109.5
H24A C24 H24B 109.5
C21 C24 H24C 109.5
H24A C24 H24C 109.5
H24B C24 H24C 109.5
O1 C25 Ir1 177.5(3)
C42 B1 C26 105.56(18)
C42 B1 C34 112.41(18)
C26 B1 C34 113.42(18)
C42 B1 C50 111.52(18)
C26 B1 C50 110.72(18)
C34 B1 C50 103.36(18)
C31 C26 C27 115.8(2)
C31 C26 B1 123.3(2)
C27 C26 B1 120.69(19)
C28 C27 C26 122.4(2)
C28 C27 H27 118.8
C26 C27 H27 118.8
C29 C28 C27 120.6(2)
C29 C28 C32 119.8(2)
C27 C28 C32 119.5(2)
C30 C29 C28 117.8(2)
C30 C29 H29 121.1
C28 C29 H29 121.1
C29 C30 C31 121.3(2)
C29 C30 C33 118.6(2)
C31 C30 C33 120.1(2)
C30 C31 C26 122.1(2)
C30 C31 H31 119.0
C26 C31 H31 119.0
F1 C32 F3 106.0(2)
F1 C32 F2 106.9(3)
F3 C32 F2 106.0(2)
F1 C32 C28 111.8(2)
F3 C32 C28 113.1(2)
F2 C32 C28 112.6(2)
F5 C33 F4 105.6(2)
F5 C33 F6 108.1(2)
F4 C33 F6 105.4(2)
F5 C33 C30 112.1(2)
F4 C33 C30 112.5(2)
F6 C33 C30 112.6(2)
C35 C34 C39 115.2(2)
C35 C34 B1 122.19(19)
C39 C34 B1 122.33(19)
C36 C35 C34 122.2(2)
C36 C35 H35 118.9
C34 C35 H35 118.9
C37 C36 C35 121.2(2)
C37 C36 C40 119.8(2)
C35 C36 C40 119.0(2)
C36 C37 C38 117.6(2)
C36 C37 H37 121.2
C38 C37 H37 121.2
C39 C38 C37 121.2(2)
C39 C38 C41 118.9(2)
C37 C38 C41 119.8(2)
C38 C39 C34 122.5(2)
C38 C39 H39 118.8
C34 C39 H39 118.8
F9 C40 F7 106.8(2)
F9 C40 F8 106.7(2)
F7 C40 F8 106.2(2)
F9 C40 C36 113.3(2)
F7 C40 C36 111.4(2)
F8 C40 C36 112.0(2)
F10 C41 F11 107.3(3)
F10 C41 F12 107.1(2)
F11 C41 F12 104.4(2)
F10 C41 C38 113.3(2)
F11 C41 C38 111.9(2)
F12 C41 C38 112.3(2)
C43 C42 C47 115.2(2)
C43 C42 B1 124.0(2)
C47 C42 B1 120.8(2)
C44 C43 C42 122.3(2)
C44 C43 H43 118.8
C42 C43 H43 118.8
C45 C44 C43 121.2(2)
C45 C44 C48 119.8(2)
C43 C44 C48 119.0(2)
C44 C45 C46 117.6(2)
C44 C45 H45 121.2
C46 C45 H45 121.2
C47 C46 C45 121.0(2)
C47 C46 C49 119.4(2)
C45 C46 C49 119.5(2)
C46 C47 C42 122.6(2)
C46 C47 H47 118.7
C42 C47 H47 118.7
F13 C48 F15 106.5(2)
F13 C48 F14 106.3(2)
F15 C48 F14 106.2(2)
F13 C48 C44 112.2(2)
F15 C48 C44 112.8(2)
F14 C48 C44 112.4(2)
F17 C49 F16 106.7(3)
F17 C49 F18 105.2(3)
F16 C49 F18 106.4(3)
F17 C49 C46 113.0(3)
F16 C49 C46 113.4(3)
F18 C49 C46 111.6(2)
C51 C50 C55 116.1(2)
C51 C50 B1 122.0(2)
C55 C50 B1 121.7(2)
C52 C51 C50 122.2(2)
C52 C51 H51 118.9
C50 C51 H51 118.9
C53 C52 C51 120.9(2)
C53 C52 C56 121.1(2)
C51 C52 C56 118.0(2)
C52 C53 C54 118.1(2)
C52 C53 H53 120.9
C54 C53 H53 120.9
C53 C54 C55 120.7(2)
C53 C54 C57 119.8(2)
C55 C54 C57 119.4(2)
C54 C55 C50 121.9(2)
C54 C55 H55 119.0
C50 C55 H55 119.0
F19 C56 F21 108.7(3)
F19 C56 F20 105.6(3)
F21 C56 F20 104.7(2)
F19 C56 C52 112.5(2)
F21 C56 C52 113.3(2)
F20 C56 C52 111.3(2)
F22A C57 F24A 108.4(4)
F22A C57 F23A 105.2(3)
F24A C57 F23A 102.5(3)
F22B C57 F24B 113.8(9)
F22B C57 F23B 118.1(10)
F24B C57 F23B 87.6(8)
F22B C57 C54 116.2(6)
F22A C57 C54 115.1(3)
F24A C57 C54 113.5(3)
F23A C57 C54 111.0(3)
F24B C57 C54 110.5(4)
F23B C57 C54 107.2(5)

loop_
_geom_bond_atom_site_label_1
_geom_bond_atom_site_label_2
_geom_bond_distance
Ir1 C25 1.924(3)
Ir1 C1 2.074(2)
Ir1 P1 2.3321(6)
Ir1 P2 2.3360(6)
Ir1 H1 1.59(6)
P1 C7 1.829(3)
P1 C9 1.869(3)
P1 C13 1.876(3)
P2 C8 1.835(2)
P2 C17 1.863(2)
P2 C21 1.866(2)
C1 C2 1.412(3)
C1 C6 1.413(3)
C2 C3 1.396(3)
C2 C7 1.506(3)
C3 C4 1.383(4)
C3 H3 0.9500
C4 C5 1.385(4)
C4 H4 0.9500
C5 C6 1.395(3)
C5 H5 0.9500
C6 C8 1.507(3)
C7 H7A 0.9900
C7 H7B 0.9900
C8 H8A 0.9900
C8 H8B 0.9900
C9 C12 1.519(5)
C9 C10 1.543(4)
C9 C11 1.547(4)
C10 H10A 0.9800
C10 H10B 0.9800
C10 H10C 0.9800
C11 H11A 0.9800
C11 H11B 0.9800
C11 H11C 0.9800
C12 H12A 0.9800
C12 H12B 0.9800
C12 H12C 0.9800
C13 C14 1.532(5)
C13 C15 1.535(5)
C13 C16 1.538(6)
C14 H14A 0.9800
C14 H14B 0.9800
C14 H14C 0.9800
C15 H15A 0.9800
C15 H15B 0.9800
C15 H15C 0.9800
C16 H16A 0.9800
C16 H16B 0.9800
C16 H16C 0.9800
C17 C18 1.526(4)
C17 C19 1.530(4)
C17 C20 1.532(4)
C18 H18A 0.9800
C18 H18B 0.9800
C18 H18C 0.9800
C19 H19A 0.9800
C19 H19B 0.9800
C19 H19C 0.9800
C20 H20A 0.9800
C20 H20B 0.9800
C20 H20C 0.9800
C21 C23 1.531(4)
C21 C22 1.537(4)
C21 C24 1.543(4)
C22 H22A 0.9800
C22 H22B 0.9800
C22 H22C 0.9800
C23 H23A 0.9800
C23 H23B 0.9800
C23 H23C 0.9800
C24 H24A 0.9800
C24 H24B 0.9800
C24 H24C 0.9800
C25 O1 1.134(3)
B1 C42 1.639(3)
B1 C26 1.640(3)
B1 C34 1.641(3)
B1 C50 1.643(3)
C26 C31 1.397(3)
C26 C27 1.405(3)
C27 C28 1.395(3)
C27 H27 0.9500
C28 C29 1.390(3)
C28 C32 1.495(3)
C29 C30 1.389(3)
C29 H29 0.9500
C30 C31 1.392(3)
C30 C33 1.501(3)
C31 H31 0.9500
C32 F1 1.329(3)
C32 F3 1.330(3)
C32 F2 1.333(3)
C33 F5 1.330(3)
C33 F4 1.336(3)
C33 F6 1.338(3)
C34 C35 1.406(3)
C34 C39 1.407(3)
C35 C36 1.394(3)
C35 H35 0.9500
C36 C37 1.387(3)
C36 C40 1.494(3)
C37 C38 1.390(3)
C37 H37 0.9500
C38 C39 1.385(3)
C38 C41 1.500(3)
C39 H39 0.9500
C40 F9 1.333(3)
C40 F7 1.341(3)
C40 F8 1.345(3)
C41 F10 1.316(3)
C41 F11 1.331(3)
C41 F12 1.331(3)
C42 C43 1.402(3)
C42 C47 1.405(3)
C43 C44 1.391(3)
C43 H43 0.9500
C44 C45 1.385(4)
C44 C48 1.501(4)
C45 C46 1.390(4)
C45 H45 0.9500
C46 C47 1.386(3)
C46 C49 1.501(4)
C47 H47 0.9500
C48 F13 1.339(3)
C48 F15 1.343(3)
C48 F14 1.344(3)
C49 F17 1.320(4)
C49 F16 1.321(4)
C49 F18 1.342(4)
C50 C51 1.397(3)
C50 C55 1.402(3)
C51 C52 1.391(3)
C51 H51 0.9500
C52 C53 1.385(4)
C52 C56 1.497(4)
C53 C54 1.390(4)
C53 H53 0.9500
C54 C55 1.394(3)
C54 C57 1.498(4)
C55 H55 0.9500
C56 F19 1.316(3)
C56 F21 1.323(3)
C56 F20 1.356(4)
C57 F22B 1.174(12)
C57 F22A 1.294(4)
C57 F24A 1.335(4)
C57 F23A 1.348(4)
C57 F24B 1.382(10)
C57 F23B 1.388(10)
F22A F23B 0.994(12)
F22A F24B 1.011(13)
F23A F22B 1.172(17)
F23A F24B 1.490(15)
F24A F22B 1.057(17)
F24A F23B 1.643(13)

loop_
_geom_torsion_atom_site_label_1
_geom_torsion_atom_site_label_2
_geom_torsion_atom_site_label_3
_geom_torsion_atom_site_label_4
_geom_torsion
C25 Ir1 P1 C7 161.28(13)
C1 Ir1 P1 C7 -15.75(11)
P2 Ir1 P1 C7 -26.76(14)
C25 Ir1 P1 C9 46.56(15)
C1 Ir1 P1 C9 -130.47(13)
P2 Ir1 P1 C9 -141.48(13)
C25 Ir1 P1 C13 -86.52(14)
C1 Ir1 P1 C13 96.45(13)
P2 Ir1 P1 C13 85.44(14)
C25 Ir1 P2 C8 169.80(13)
C1 Ir1 P2 C8 -13.15(11)
P1 Ir1 P2 C8 -2.14(14)
C25 Ir1 P2 C17 -76.18(12)
C1 Ir1 P2 C17 100.87(10)
P1 Ir1 P2 C17 111.88(11)
C25 Ir1 P2 C21 57.24(13)
C1 Ir1 P2 C21 -125.71(11)
P1 Ir1 P2 C21 -114.70(12)
P1 Ir1 C1 C2 11.37(18)
P2 Ir1 C1 C2 -171.62(19)
P1 Ir1 C1 C6 -170.80(19)
P2 Ir1 C1 C6 6.21(17)
C6 C1 C2 C3 -0.7(3)
Ir1 C1 C2 C3 177.19(19)
C6 C1 C2 C7 -178.5(2)
Ir1 C1 C2 C7 -0.6(3)
C1 C2 C3 C4 -1.1(4)
C7 C2 C3 C4 176.7(3)
C2 C3 C4 C5 1.9(4)
C3 C4 C5 C6 -0.8(4)
C4 C5 C6 C1 -1.1(4)
C4 C5 C6 C8 177.0(3)
C2 C1 C6 C5 1.8(3)
Ir1 C1 C6 C5 -176.09(18)
C2 C1 C6 C8 -176.2(2)
Ir1 C1 C6 C8 5.9(3)
C3 C2 C7 P1 167.7(2)
C1 C2 C7 P1 -14.5(3)
C9 P1 C7 C2 144.6(2)
C13 P1 C7 C2 -93.6(2)
Ir1 P1 C7 C2 19.9(2)
C5 C6 C8 P2 164.2(2)
C1 C6 C8 P2 -17.7(3)
C17 P2 C8 C6 -100.08(19)
C21 P2 C8 C6 138.15(18)
Ir1 P2 C8 C6 19.3(2)
C7 P1 C9 C12 -74.5(2)
C13 P1 C9 C12 169.3(2)
Ir1 P1 C9 C12 39.1(2)
C7 P1 C9 C10 166.7(2)
C13 P1 C9 C10 50.5(3)
Ir1 P1 C9 C10 -79.7(3)
C7 P1 C9 C11 44.6(3)
C13 P1 C9 C11 -71.5(3)
Ir1 P1 C9 C11 158.3(2)
C7 P1 C13 C14 172.0(2)
C9 P1 C13 C14 -72.9(3)
Ir1 P1 C13 C14 62.3(3)
C7 P1 C13 C15 -65.5(3)
C9 P1 C13 C15 49.6(3)
Ir1 P1 C13 C15 -175.2(3)
C7 P1 C13 C16 54.6(3)
C9 P1 C13 C16 169.7(3)
Ir1 P1 C13 C16 -55.0(3)
C8 P2 C17 C18 173.08(19)
C21 P2 C17 C18 -72.1(2)
Ir1 P2 C17 C18 60.6(2)
C8 P2 C17 C19 -64.3(2)
C21 P2 C17 C19 50.6(2)
Ir1 P2 C17 C19 -176.74(18)
C8 P2 C17 C20 55.2(2)
C21 P2 C17 C20 170.10(19)
Ir1 P2 C17 C20 -57.2(2)
C8 P2 C21 C23 46.3(2)
C17 P2 C21 C23 -69.2(2)
Ir1 P2 C21 C23 158.09(17)
C8 P2 C21 C22 169.91(18)
C17 P2 C21 C22 54.3(2)
Ir1 P2 C21 C22 -78.34(19)
C8 P2 C21 C24 -72.8(2)
C17 P2 C21 C24 171.63(19)
Ir1 P2 C21 C24 39.0(2)
C42 B1 C26 C31 -89.3(2)
C34 B1 C26 C31 34.2(3)
C50 B1 C26 C31 149.9(2)
C42 B1 C26 C27 84.7(2)
C34 B1 C26 C27 -151.8(2)
C50 B1 C26 C27 -36.1(3)
C31 C26 C27 C28 -1.3(3)
B1 C26 C27 C28 -175.7(2)
C26 C27 C28 C29 -0.3(4)
C26 C27 C28 C32 176.6(2)
C27 C28 C29 C30 1.5(3)
C32 C28 C29 C30 -175.4(2)
C28 C29 C30 C31 -1.0(3)
C28 C29 C30 C33 -179.5(2)
C29 C30 C31 C26 -0.7(4)
C33 C30 C31 C26 177.8(2)
C27 C26 C31 C30 1.8(3)
B1 C26 C31 C30 176.1(2)
C29 C28 C32 F1 93.4(3)
C27 C28 C32 F1 -83.6(3)
C29 C28 C32 F3 -26.2(3)
C27 C28 C32 F3 156.9(2)
C29 C28 C32 F2 -146.3(3)
C27 C28 C32 F2 36.8(3)
C29 C30 C33 F5 80.5(3)
C31 C30 C33 F5 -98.0(3)
C29 C30 C33 F4 -38.3(3)
C31 C30 C33 F4 143.1(2)
C29 C30 C33 F6 -157.3(2)
C31 C30 C33 F6 24.1(3)
C42 B1 C34 C35 150.9(2)
C26 B1 C34 C35 31.3(3)
C50 B1 C34 C35 -88.7(2)
C42 B1 C34 C39 -34.9(3)
C26 B1 C34 C39 -154.6(2)
C50 B1 C34 C39 85.5(2)
C39 C34 C35 C36 1.7(3)
B1 C34 C35 C36 176.3(2)
C34 C35 C36 C37 0.4(3)
C34 C35 C36 C40 -178.1(2)
C35 C36 C37 C38 -1.2(3)
C40 C36 C37 C38 177.3(2)
C36 C37 C38 C39 -0.1(3)
C36 C37 C38 C41 176.9(2)
C37 C38 C39 C34 2.4(3)
C41 C38 C39 C34 -174.6(2)
C35 C34 C39 C38 -3.1(3)
B1 C34 C39 C38 -177.7(2)
C37 C36 C40 F9 15.1(3)
C35 C36 C40 F9 -166.4(2)
C37 C36 C40 F7 -105.3(3)
C35 C36 C40 F7 73.2(3)
C37 C36 C40 F8 135.9(2)
C35 C36 C40 F8 -45.6(3)
C39 C38 C41 F10 -167.2(3)
C37 C38 C41 F10 15.7(4)
C39 C38 C41 F11 71.3(3)
C37 C38 C41 F11 -105.8(3)
C39 C38 C41 F12 -45.7(3)
C37 C38 C41 F12 137.2(2)
C26 B1 C42 C43 100.1(2)
C34 B1 C42 C43 -24.0(3)
C50 B1 C42 C43 -139.6(2)
C26 B1 C42 C47 -76.8(2)
C34 B1 C42 C47 159.1(2)
C50 B1 C42 C47 43.5(3)
C47 C42 C43 C44 -3.7(3)
B1 C42 C43 C44 179.2(2)
C42 C43 C44 C45 2.4(4)
C42 C43 C44 C48 -178.7(2)
C43 C44 C45 C46 0.9(3)
C48 C44 C45 C46 -177.9(2)
C44 C45 C46 C47 -2.7(4)
C44 C45 C46 C49 174.8(2)
C45 C46 C47 C42 1.2(4)
C49 C46 C47 C42 -176.2(2)
C43 C42 C47 C46 1.9(3)
B1 C42 C47 C46 179.1(2)
C45 C44 C48 F13 96.1(3)
C43 C44 C48 F13 -82.8(3)
C45 C44 C48 F15 -24.2(3)
C43 C44 C48 F15 156.9(2)
C45 C44 C48 F14 -144.2(2)
C43 C44 C48 F14 36.9(3)
C47 C46 C49 F17 -33.5(4)
C45 C46 C49 F17 149.0(3)
C47 C46 C49 F16 -155.1(3)
C45 C46 C49 F16 27.5(4)
C47 C46 C49 F18 84.8(4)
C45 C46 C49 F18 -92.7(4)
C42 B1 C50 C51 30.5(3)
C26 B1 C50 C51 147.7(2)
C34 B1 C50 C51 -90.5(2)
C42 B1 C50 C55 -155.3(2)
C26 B1 C50 C55 -38.1(3)
C34 B1 C50 C55 83.7(2)
C55 C50 C51 C52 -0.3(3)
B1 C50 C51 C52 174.2(2)
C50 C51 C52 C53 0.7(4)
C50 C51 C52 C56 -179.1(2)
C51 C52 C53 C54 0.0(4)
C56 C52 C53 C54 179.7(2)
C52 C53 C54 C55 -0.9(4)
C52 C53 C54 C57 177.1(2)
C53 C54 C55 C50 1.2(4)
C57 C54 C55 C50 -176.7(2)
C51 C50 C55 C54 -0.6(3)
B1 C50 C55 C54 -175.1(2)
C53 C52 C56 F19 -110.3(3)
C51 C52 C56 F19 69.5(4)
C53 C52 C56 F21 13.6(4)
C51 C52 C56 F21 -166.6(3)
C53 C52 C56 F20 131.3(3)
C51 C52 C56 F20 -48.9(3)
C53 C54 C57 F22B -152.8(10)
C55 C54 C57 F22B 25.2(11)
C53 C54 C57 F22A 26.7(5)
C55 C54 C57 F22A -155.3(4)
C53 C54 C57 F24A 152.5(3)
C55 C54 C57 F24A -29.5(4)
C53 C54 C57 F23A -92.7(3)
C55 C54 C57 F23A 85.3(3)
C53 C54 C57 F24B -21.3(8)
C55 C54 C57 F24B 156.7(7)
C53 C54 C57 F23B 72.6(7)
C55 C54 C57 F23B -109.4(7)
